data_1562451
loop_
_publ_author_name
'Liu, Sui-Jun'
'Jia, Ji-Min'
'Cui, Yu'
'Han, Song-De'
'Chang, Ze'

_publ_section_title
;
 Luminescent pillared LnIII--ZnII heterometallic coordination frameworks
 with two kinds of N-heterocyclic carboxylate ligands
;
_journal_name_full 'Journal of Solid State Chemistry'
_journal_page_first 58
_journal_page_last 63
_journal_paper_doi 10.1016/j.jssc.2014.01.003
_journal_volume 212
_journal_year 2014
_chemical_formula_sum 'C20 H28 Dy N3 O19 Zn'
_chemical_formula_weight 842.35
_space_group_IT_number 2
_space_group_name_Hall '-P 1'
_space_group_name_H-M_alt 'P -1'
_symmetry_cell_setting triclinic
_symmetry_space_group_name_H-M 'P -1'
_atom_sites_solution_hydrogens geom
_atom_sites_solution_primary direct
_atom_sites_solution_secondary difmap
_audit_creation_method SHELXL-97
_cell_angle_alpha 86.24(3)
_cell_angle_beta 81.85(3)
_cell_angle_gamma 89.07(3)
_cell_formula_units_Z 2
_cell_length_a 10.660(2)
_cell_length_b 11.377(2)
_cell_length_c 12.509(3)
_cell_measurement_reflns_used 5205
_cell_measurement_temperature 293(2)
_cell_measurement_theta_max 25.01
_cell_measurement_theta_min 3.05
_cell_volume 1498.5(5)
_computing_cell_refinement CrystalClear
_computing_data_collection 'CrystalClear (Rigaku/MSC Inc., 2005)'
_computing_data_reduction CrystalClear
_computing_molecular_graphics 'Bruker SHELXTL'
_computing_publication_material 'Bruker SHELXTL'
_computing_structure_refinement 'SHELXL-97 (Sheldrick, 1997)'
_computing_structure_solution 'SHELXS-97 (Sheldrick, 1990)'
_diffrn_ambient_temperature 293(2)
_diffrn_measured_fraction_theta_full 0.998
_diffrn_measured_fraction_theta_max 0.998
_diffrn_measurement_device_type 'SCX mini'
_diffrn_measurement_method \w
_diffrn_radiation_monochromator graphite
_diffrn_radiation_source 'fine-focus sealed tube'
_diffrn_radiation_type MoK\a
_diffrn_radiation_wavelength 0.71073
_diffrn_reflns_av_R_equivalents 0.0273
_diffrn_reflns_av_sigmaI/netI 0.0302
_diffrn_reflns_limit_h_max 12
_diffrn_reflns_limit_h_min -12
_diffrn_reflns_limit_k_max 13
_diffrn_reflns_limit_k_min -13
_diffrn_reflns_limit_l_max 14
_diffrn_reflns_limit_l_min -14
_diffrn_reflns_number 13069
_diffrn_reflns_theta_full 25.01
_diffrn_reflns_theta_max 25.01
_diffrn_reflns_theta_min 3.03
_diffrn_standards_decay_% 0
_diffrn_standards_interval_count 0
_diffrn_standards_interval_time 0
_diffrn_standards_number 0
_exptl_absorpt_coefficient_mu 3.360
_exptl_absorpt_correction_T_max 0.536
_exptl_absorpt_correction_T_min 0.478
_exptl_absorpt_correction_type multi-scan
_exptl_absorpt_process_details CrystalClear
_exptl_crystal_colour colorless
_exptl_crystal_density_diffrn 1.827
_exptl_crystal_density_method 'not measured'
_exptl_crystal_description block
_exptl_crystal_F_000 798
_exptl_crystal_size_max 0.24
_exptl_crystal_size_mid 0.22
_exptl_crystal_size_min 0.20
_refine_diff_density_max 1.106
_refine_diff_density_min -1.023
_refine_diff_density_rms 0.109
_refine_ls_extinction_method none
_refine_ls_goodness_of_fit_ref 1.130
_refine_ls_hydrogen_treatment mixed
_refine_ls_matrix_type full
_refine_ls_number_parameters 397
_refine_ls_number_reflns 5278
_refine_ls_number_restraints 0
_refine_ls_restrained_S_all 1.130
_refine_ls_R_factor_all 0.0289
_refine_ls_R_factor_gt 0.0268
_refine_ls_shift/su_max 0.001
_refine_ls_shift/su_mean 0.000
_refine_ls_structure_factor_coef Fsqd
_refine_ls_weighting_details 'calc w=1/[\s^2^(Fo^2^)+(0.0319P)^2^+3.1531P] where P=(Fo^2^+2Fc^2^)/3'
_refine_ls_weighting_scheme calc
_refine_ls_wR_factor_gt 0.0696
_refine_ls_wR_factor_ref 0.0705
_reflns_number_gt 5067
_reflns_number_total 5278
_reflns_threshold_expression >2sigma(I)
_cod_data_source_file JSSC-2014-212-58.cif
_cod_data_source_block 4
_cod_original_sg_symbol_H-M P-1
_cod_database_code 1562451

loop_
_symmetry_equiv_pos_as_xyz
'x, y, z'
'-x, -y, -z'

loop_
_atom_site_label
_atom_site_type_symbol
_atom_site_fract_x
_atom_site_fract_y
_atom_site_fract_z
_atom_site_U_iso_or_equiv
_atom_site_adp_type
_atom_site_occupancy
_atom_site_symmetry_multiplicity
_atom_site_calc_flag
_atom_site_refinement_flags
_atom_site_disorder_assembly
_atom_site_disorder_group
O10 O 0.5030(3) 0.3228(3) 0.6417(2) 0.0271(7) Uani 1 1 d . . .
O9 O 0.3074(3) 0.3886(3) 0.6391(2) 0.0305(7) Uani 1 1 d . . .
C20 C 0.3965(4) 0.3169(4) 0.6106(3) 0.0231(9) Uani 1 1 d . . .
Dy1 Dy 0.573313(16) 0.514081(14) 0.238131(13) 0.01257(7) Uani 1 1 d . . .
Zn1 Zn 0.36811(4) 1.16410(4) 0.20067(4) 0.01633(11) Uani 1 1 d . . .
C8 C 0.6208(4) 0.8855(3) 0.0890(3) 0.0141(8) Uani 1 1 d . . .
N3 N 0.3522(3) 0.1265(3) 0.3770(3) 0.0214(7) Uani 1 1 d . . .
C17 C 0.3011(7) 0.0135(5) 0.5455(4) 0.062(2) Uani 1 1 d . . .
H17 H 0.2756 -0.0576 0.5824 0.074 Uiso 1 1 calc R . .
C18 C 0.3272(7) 0.1084(5) 0.6019(4) 0.0537(17) Uani 1 1 d . . .
H18 H 0.3173 0.1021 0.6771 0.064 Uiso 1 1 calc R . .
C15 C 0.3818(4) 0.2179(3) 0.4323(3) 0.0179(8) Uani 1 1 d . . .
C19 C 0.3687(4) 0.2145(4) 0.5452(3) 0.0257(10) Uani 1 1 d . . .
C5 C 1.1680(4) 0.3479(4) 0.1471(4) 0.0320(11) Uani 1 1 d . . .
H5 H 1.2370 0.3834 0.1038 0.038 Uiso 1 1 calc R . .
C16 C 0.3134(6) 0.0251(4) 0.4333(4) 0.0407(13) Uani 1 1 d . . .
H16 H 0.2943 -0.0388 0.3959 0.049 Uiso 1 1 calc R . .
C4 C 1.0841(4) 0.1951(4) 0.2648(4) 0.0378(12) Uani 1 1 d . . .
H4 H 1.0946 0.1239 0.3035 0.045 Uiso 1 1 calc R . .
N1 N 1.1866(3) 0.2450(3) 0.2042(3) 0.0226(8) Uani 1 1 d . . .
C3 C 0.9643(4) 0.2448(4) 0.2722(4) 0.0372(12) Uani 1 1 d . . .
H3 H 0.8964 0.2077 0.3156 0.045 Uiso 1 1 calc R . .
C6 C 1.0511(4) 0.4017(4) 0.1510(4) 0.0328(11) Uani 1 1 d . . .
H6 H 1.0423 0.4725 0.1110 0.039 Uiso 1 1 calc R . .
O1 O 0.7227(3) 0.3588(3) 0.2812(2) 0.0252(7) Uani 1 1 d . . .
N2 N 0.5399(3) 1.0664(3) 0.1636(3) 0.0161(7) Uani 1 1 d . . .
C11 C 0.6598(4) 1.1066(4) 0.1561(4) 0.0243(9) Uani 1 1 d . . .
H11 H 0.6730 1.1806 0.1798 0.029 Uiso 1 1 calc R . .
C1 C 0.8167(4) 0.4077(3) 0.2198(3) 0.0209(9) Uani 1 1 d . . .
C13 C 0.3814(4) 0.9201(3) 0.1444(3) 0.0166(8) Uani 1 1 d . . .
C7 C 0.6000(3) 0.7620(3) 0.0553(3) 0.0146(8) Uani 1 1 d . . .
C14 C 0.4342(4) 0.3242(3) 0.3619(3) 0.0161(8) Uani 1 1 d . . .
C12 C 0.5198(4) 0.9576(3) 0.1315(3) 0.0143(8) Uani 1 1 d . . .
C9 C 0.7436(4) 0.9288(4) 0.0802(3) 0.0230(9) Uani 1 1 d . . .
H9 H 0.8120 0.8833 0.0517 0.028 Uiso 1 1 calc R . .
C2 C 0.9461(4) 0.3505(4) 0.2144(3) 0.0221(9) Uani 1 1 d . . .
C10 C 0.7639(4) 1.0402(4) 0.1140(4) 0.0274(10) Uani 1 1 d . . .
H10 H 0.8456 1.0698 0.1085 0.033 Uiso 1 1 calc R . .
O1W O 0.3631(3) 0.5683(3) 0.2030(3) 0.0330(7) Uani 1 1 d . . .
O4W O 0.1927(4) 0.6914(4) 0.0191(4) 0.0672(13) Uani 1 1 d . . .
O6W O 0.2711(4) 0.7180(4) 0.4932(3) 0.0647(12) Uani 1 1 d . . .
O9W O 0.0477(6) 0.2889(6) 0.8823(10) 0.184(5) Uani 1 1 d . . .
O5W O 0.0363(6) 0.9053(6) 0.2244(7) 0.129(3) Uani 1 1 d . . .
O6 O 0.6079(3) 0.6801(2) 0.1260(2) 0.0255(7) Uani 1 1 d . . .
O3 O 0.2988(3) 0.9984(2) 0.1748(2) 0.0222(6) Uani 1 1 d . . .
O5 O 0.5826(3) 0.7485(2) -0.0411(2) 0.0204(6) Uani 1 1 d . . .
O2 O 0.8019(3) 0.5026(2) 0.1641(2) 0.0248(6) Uani 1 1 d . . .
O7 O 0.4472(3) 0.3179(2) 0.2591(2) 0.0187(6) Uani 1 1 d . . .
O8 O 0.4682(3) 0.4128(2) 0.4048(2) 0.0235(6) Uani 1 1 d . . .
O2W O 0.5875(3) 0.4269(3) 0.0680(2) 0.0301(7) Uani 1 1 d . . .
O4 O 0.3577(3) 0.8173(2) 0.1251(3) 0.0289(7) Uani 1 1 d . . .
O7W O 0.1633(6) 0.5416(8) 0.3698(5) 0.137(3) Uani 1 1 d . . .
O8W O 0.0882(10) 0.3783(12) 0.5429(12) 0.245(6) Uani 1 1 d . . .
O3W O 0.9635(9) 0.1484(13) 0.5468(8) 0.221(6) Uani 1 1 d . . .

loop_
_atom_site_aniso_label
_atom_site_aniso_U_11
_atom_site_aniso_U_22
_atom_site_aniso_U_33
_atom_site_aniso_U_23
_atom_site_aniso_U_13
_atom_site_aniso_U_12
O10 0.0294(17) 0.0290(17) 0.0244(16) -0.0068(13) -0.0068(13) -0.0016(13)
O9 0.0314(18) 0.0337(18) 0.0285(17) -0.0121(14) -0.0063(14) -0.0021(14)
C20 0.037(3) 0.020(2) 0.0108(18) 0.0004(15) 0.0010(18) -0.0100(19)
Dy1 0.01409(11) 0.01009(10) 0.01341(10) 0.00070(6) -0.00210(7) -0.00067(7)
Zn1 0.0167(2) 0.0134(2) 0.0193(2) -0.00452(17) -0.00301(18) 0.00244(17)
C8 0.0171(19) 0.0121(18) 0.0129(18) 0.0018(14) -0.0024(15) 0.0006(15)
N3 0.030(2) 0.0142(17) 0.0209(17) -0.0017(13) -0.0044(15) -0.0050(14)
C17 0.124(6) 0.033(3) 0.028(3) 0.006(2) -0.007(3) -0.043(3)
C18 0.110(5) 0.033(3) 0.017(2) 0.004(2) -0.004(3) -0.034(3)
C15 0.023(2) 0.0134(19) 0.0171(19) 0.0001(15) -0.0020(16) -0.0034(16)
C19 0.039(3) 0.021(2) 0.017(2) -0.0006(16) -0.0029(19) -0.0114(19)
C5 0.021(2) 0.025(2) 0.047(3) 0.007(2) 0.003(2) -0.0017(18)
C16 0.076(4) 0.018(2) 0.029(3) -0.0016(19) -0.008(3) -0.021(2)
C4 0.024(2) 0.030(3) 0.054(3) 0.016(2) 0.003(2) 0.006(2)
N1 0.0156(17) 0.0206(18) 0.031(2) -0.0008(15) -0.0022(15) 0.0018(14)
C3 0.017(2) 0.033(3) 0.056(3) 0.014(2) 0.005(2) 0.0012(19)
C6 0.022(2) 0.023(2) 0.050(3) 0.010(2) 0.001(2) 0.0037(18)
O1 0.0149(14) 0.0236(16) 0.0353(17) 0.0046(13) -0.0004(13) 0.0006(12)
N2 0.0181(17) 0.0114(16) 0.0191(16) -0.0012(13) -0.0030(13) 0.0006(13)
C11 0.026(2) 0.012(2) 0.036(2) -0.0047(17) -0.0064(19) -0.0044(17)
C1 0.018(2) 0.018(2) 0.028(2) -0.0057(17) -0.0046(17) -0.0007(16)
C13 0.017(2) 0.017(2) 0.0163(19) -0.0023(15) -0.0036(16) 0.0007(15)
C7 0.0111(18) 0.0126(19) 0.018(2) 0.0020(15) 0.0027(15) 0.0003(14)
C14 0.0131(19) 0.015(2) 0.020(2) 0.0001(15) -0.0013(16) 0.0004(15)
C12 0.018(2) 0.0128(18) 0.0126(18) 0.0018(14) -0.0058(15) 0.0008(15)
C9 0.018(2) 0.020(2) 0.030(2) -0.0019(17) -0.0004(18) 0.0024(16)
C2 0.014(2) 0.020(2) 0.033(2) -0.0039(17) -0.0044(17) 0.0020(16)
C10 0.021(2) 0.023(2) 0.038(3) -0.0037(19) -0.0029(19) -0.0060(18)
O1W 0.0254(17) 0.0309(18) 0.045(2) -0.0061(15) -0.0124(15) 0.0049(14)
O4W 0.055(3) 0.060(3) 0.089(3) -0.031(2) -0.006(2) -0.007(2)
O6W 0.047(3) 0.088(3) 0.053(3) 0.007(2) 0.003(2) 0.013(2)
O9W 0.067(4) 0.074(4) 0.392(14) -0.063(6) 0.057(6) -0.021(3)
O5W 0.063(4) 0.129(6) 0.196(8) -0.042(5) -0.011(4) -0.017(4)
O6 0.0363(18) 0.0132(14) 0.0257(15) 0.0067(12) -0.0041(13) -0.0002(12)
O3 0.0170(14) 0.0187(15) 0.0313(16) -0.0074(12) -0.0023(12) 0.0027(11)
O5 0.0258(16) 0.0182(14) 0.0172(14) -0.0024(11) -0.0023(12) -0.0024(12)
O2 0.0188(15) 0.0201(15) 0.0341(17) 0.0033(13) -0.0011(13) 0.0025(12)
O7 0.0214(15) 0.0208(14) 0.0140(13) -0.0014(11) -0.0021(11) -0.0043(11)
O8 0.0348(17) 0.0186(15) 0.0164(14) -0.0024(11) -0.0001(13) -0.0099(13)
O2W 0.0417(19) 0.0285(17) 0.0199(15) -0.0065(12) -0.0011(14) -0.0074(14)
O4 0.0191(15) 0.0161(15) 0.053(2) -0.0114(13) -0.0045(14) -0.0020(12)
O7W 0.061(4) 0.252(9) 0.096(5) -0.056(5) 0.017(3) -0.052(5)
O8W 0.132(8) 0.305(15) 0.322(16) -0.007(13) -0.119(10) -0.036(9)
O3W 0.137(8) 0.401(17) 0.125(7) -0.027(9) -0.009(6) -0.090(9)

loop_
_atom_type_symbol
_atom_type_description
_atom_type_scat_dispersion_real
_atom_type_scat_dispersion_imag
_atom_type_scat_source
C C 0.0033 0.0016 'International Tables Vol C Tables 4.2.6.8 and 6.1.1.4'
H H 0.0000 0.0000 'International Tables Vol C Tables 4.2.6.8 and 6.1.1.4'
Dy Dy -0.1892 4.4098 'International Tables Vol C Tables 4.2.6.8 and 6.1.1.4'
N N 0.0061 0.0033 'International Tables Vol C Tables 4.2.6.8 and 6.1.1.4'
O O 0.0106 0.0060 'International Tables Vol C Tables 4.2.6.8 and 6.1.1.4'
Zn Zn 0.2839 1.4301 'International Tables Vol C Tables 4.2.6.8 and 6.1.1.4'

loop_
_geom_angle_atom_site_label_1
_geom_angle_atom_site_label_2
_geom_angle_atom_site_label_3
_geom_angle
_geom_angle_site_symmetry_1
_geom_angle_site_symmetry_3
C20 O10 Dy1 91.3(2) . 2_666
C20 O9 Dy1 93.8(2) . 2_666
O10 C20 O9 122.0(4) . .
O10 C20 C19 119.3(4) . .
O9 C20 C19 118.5(4) . .
O10 C20 Dy1 62.5(2) . 2_666
O9 C20 Dy1 59.7(2) . 2_666
C19 C20 Dy1 170.6(3) . 2_666
O6 Dy1 O2W 81.02(11) . .
O6 Dy1 O1W 77.36(12) . .
O2W Dy1 O1W 83.70(11) . .
O6 Dy1 O1 129.24(10) . .
O2W Dy1 O1 84.49(11) . .
O1W Dy1 O1 148.42(10) . .
O6 Dy1 O8 150.50(10) . .
O2W Dy1 O8 121.28(10) . .
O1W Dy1 O8 85.72(11) . .
O1 Dy1 O8 75.69(10) . .
O6 Dy1 O9 86.22(11) . 2_666
O2W Dy1 O9 144.83(11) . 2_666
O1W Dy1 O9 125.22(11) . 2_666
O1 Dy1 O9 78.53(11) . 2_666
O8 Dy1 O9 84.04(10) . 2_666
O6 Dy1 O2 75.82(11) . .
O2W Dy1 O2 72.85(11) . .
O1W Dy1 O2 146.63(11) . .
O1 Dy1 O2 53.43(9) . .
O8 Dy1 O2 126.66(10) . .
O9 Dy1 O2 72.27(10) 2_666 .
O6 Dy1 O10 76.51(10) . 2_666
O2W Dy1 O10 150.26(11) . 2_666
O1W Dy1 O10 72.62(11) . 2_666
O1 Dy1 O10 124.94(10) . 2_666
O8 Dy1 O10 75.44(10) . 2_666
O9 Dy1 O10 52.71(10) 2_666 2_666
O2 Dy1 O10 119.07(10) . 2_666
O6 Dy1 O7 141.02(10) . .
O2W Dy1 O7 69.54(10) . .
O1W Dy1 O7 74.59(10) . .
O1 Dy1 O7 73.84(9) . .
O8 Dy1 O7 51.98(9) . .
O9 Dy1 O7 132.30(10) 2_666 .
O2 Dy1 O7 116.74(9) . .
O10 Dy1 O7 118.94(9) 2_666 .
O6 Dy1 C20 79.22(11) . 2_666
O2W Dy1 C20 159.02(11) . 2_666
O1W Dy1 C20 98.72(12) . 2_666
O1 Dy1 C20 102.69(12) . 2_666
O8 Dy1 C20 79.69(10) . 2_666
O9 Dy1 C20 26.51(12) 2_666 2_666
O2 Dy1 C20 95.41(12) . 2_666
O10 Dy1 C20 26.25(12) 2_666 2_666
O7 Dy1 C20 131.29(10) . 2_666
O3 Zn1 N1 92.75(12) . 1_465
O3 Zn1 N2 78.48(11) . .
N1 Zn1 N2 166.62(13) 1_465 .
O3 Zn1 O7 168.13(11) . 1_565
N1 Zn1 O7 92.19(12) 1_465 1_565
N2 Zn1 O7 98.38(11) . 1_565
O3 Zn1 O5 105.76(11) . 2_675
N1 Zn1 O5 87.26(13) 1_465 2_675
N2 Zn1 O5 85.47(12) . 2_675
O7 Zn1 O5 85.25(10) 1_565 2_675
O3 Zn1 N3 93.19(12) . 1_565
N1 Zn1 N3 95.29(14) 1_465 1_565
N2 Zn1 N3 95.27(13) . 1_565
O7 Zn1 N3 75.60(11) 1_565 1_565
O5 Zn1 N3 160.76(11) 2_675 1_565
C9 C8 C12 118.2(3) . .
C9 C8 C7 119.6(3) . .
C12 C8 C7 122.2(3) . .
C16 N3 C15 118.4(4) . .
C16 N3 Zn1 127.0(3) . 1_545
C15 N3 Zn1 114.5(2) . 1_545
C18 C17 C16 119.5(5) . .
C18 C17 H17 120.2 . .
C16 C17 H17 120.2 . .
C17 C18 C19 119.7(4) . .
C17 C18 H18 120.1 . .
C19 C18 H18 120.1 . .
N3 C15 C19 123.2(4) . .
N3 C15 C14 114.6(3) . .
C19 C15 C14 122.2(3) . .
C15 C19 C18 117.2(4) . .
C15 C19 C20 124.8(4) . .
C18 C19 C20 118.0(4) . .
N1 C5 C6 122.5(4) . .
N1 C5 H5 118.7 . .
C6 C5 H5 118.7 . .
N3 C16 C17 121.9(4) . .
N3 C16 H16 119.1 . .
C17 C16 H16 119.1 . .
N1 C4 C3 123.2(4) . .
N1 C4 H4 118.4 . .
C3 C4 H4 118.4 . .
C4 N1 C5 117.1(4) . .
C4 N1 Zn1 120.5(3) . 1_645
C5 N1 Zn1 122.4(3) . 1_645
C4 C3 C2 119.4(4) . .
C4 C3 H3 120.3 . .
C2 C3 H3 120.3 . .
C5 C6 C2 120.1(4) . .
C5 C6 H6 120.0 . .
C2 C6 H6 120.0 . .
C1 O1 Dy1 93.6(2) . .
C11 N2 C12 119.6(3) . .
C11 N2 Zn1 127.3(3) . .
C12 N2 Zn1 112.6(2) . .
N2 C11 C10 121.9(4) . .
N2 C11 H11 119.1 . .
C10 C11 H11 119.1 . .
O2 C1 O1 120.8(4) . .
O2 C1 C2 120.1(4) . .
O1 C1 C2 119.1(4) . .
O4 C13 O3 125.4(4) . .
O4 C13 C12 118.3(3) . .
O3 C13 C12 116.2(3) . .
O6 C7 O5 125.0(4) . .
O6 C7 C8 115.8(3) . .
O5 C7 C8 119.1(3) . .
O8 C14 O7 122.1(3) . .
O8 C14 C15 119.9(3) . .
O7 C14 C15 117.9(3) . .
N2 C12 C8 121.6(3) . .
N2 C12 C13 115.5(3) . .
C8 C12 C13 123.0(3) . .
C10 C9 C8 120.0(4) . .
C10 C9 H9 120.0 . .
C8 C9 H9 120.0 . .
C3 C2 C6 117.7(4) . .
C3 C2 C1 121.2(4) . .
C6 C2 C1 121.1(4) . .
C9 C10 C11 118.8(4) . .
C9 C10 H10 120.6 . .
C11 C10 H10 120.6 . .
C7 O6 Dy1 164.2(3) . .
C13 O3 Zn1 116.6(2) . .
C7 O5 Zn1 138.5(2) . 2_675
C1 O2 Dy1 92.2(2) . .
C14 O7 Zn1 116.5(2) . 1_545
C14 O7 Dy1 88.8(2) . .
Zn1 O7 Dy1 154.71(12) 1_545 .
C14 O8 Dy1 96.6(2) . .

loop_
_geom_bond_atom_site_label_1
_geom_bond_atom_site_label_2
_geom_bond_distance
_geom_bond_site_symmetry_2
O10 C20 1.255(5) .
O10 Dy1 2.517(3) 2_666
O9 C20 1.269(5) .
O9 Dy1 2.455(3) 2_666
C20 C19 1.523(6) .
C20 Dy1 2.838(4) 2_666
Dy1 O6 2.281(3) .
Dy1 O2W 2.391(3) .
Dy1 O1W 2.407(3) .
Dy1 O1 2.444(3) .
Dy1 O8 2.448(3) .
Dy1 O9 2.455(3) 2_666
Dy1 O2 2.485(3) .
Dy1 O10 2.517(3) 2_666
Dy1 O7 2.604(3) .
Dy1 C20 2.838(4) 2_666
Zn1 O3 2.096(3) .
Zn1 N1 2.125(3) 1_465
Zn1 N2 2.137(3) .
Zn1 O7 2.167(3) 1_565
Zn1 O5 2.170(3) 2_675
Zn1 N3 2.202(3) 1_565
C8 C9 1.393(6) .
C8 C12 1.408(5) .
C8 C7 1.521(5) .
N3 C16 1.350(6) .
N3 C15 1.352(5) .
N3 Zn1 2.202(3) 1_545
C17 C18 1.381(7) .
C17 C16 1.389(7) .
C17 H17 0.9300 .
C18 C19 1.404(6) .
C18 H18 0.9300 .
C15 C19 1.397(6) .
C15 C14 1.515(5) .
C5 N1 1.357(6) .
C5 C6 1.376(6) .
C5 H5 0.9300 .
C16 H16 0.9300 .
C4 N1 1.349(6) .
C4 C3 1.381(6) .
C4 H4 0.9300 .
N1 Zn1 2.125(3) 1_645
C3 C2 1.387(6) .
C3 H3 0.9300 .
C6 C2 1.390(6) .
C6 H6 0.9300 .
O1 C1 1.284(5) .
N2 C11 1.352(5) .
N2 C12 1.355(5) .
C11 C10 1.393(6) .
C11 H11 0.9300 .
C1 O2 1.266(5) .
C1 C2 1.511(6) .
C13 O4 1.247(5) .
C13 O3 1.280(5) .
C13 C12 1.525(5) .
C7 O6 1.252(5) .
C7 O5 1.266(5) .
C14 O8 1.254(5) .
C14 O7 1.281(5) .
C9 C10 1.392(6) .
C9 H9 0.9300 .
C10 H10 0.9300 .
O5 Zn1 2.170(3) 2_675
O7 Zn1 2.167(3) 1_545

loop_
_geom_torsion_atom_site_label_1
_geom_torsion_atom_site_label_2
_geom_torsion_atom_site_label_3
_geom_torsion_atom_site_label_4
_geom_torsion
_geom_torsion_site_symmetry_1
_geom_torsion_site_symmetry_2
_geom_torsion_site_symmetry_3
_geom_torsion_site_symmetry_4
Dy1 O10 C20 O9 4.8(4) 2_666 . . .
Dy1 O10 C20 C19 -169.5(3) 2_666 . . .
Dy1 O9 C20 O10 -4.9(4) 2_666 . . .
Dy1 O9 C20 C19 169.4(3) 2_666 . . .
C16 C17 C18 C19 -1.6(11) . . . .
C16 N3 C15 C19 -3.0(7) . . . .
Zn1 N3 C15 C19 175.1(3) 1_545 . . .
C16 N3 C15 C14 175.4(4) . . . .
Zn1 N3 C15 C14 -6.5(4) 1_545 . . .
N3 C15 C19 C18 2.5(7) . . . .
C14 C15 C19 C18 -175.8(5) . . . .
N3 C15 C19 C20 -177.7(4) . . . .
C14 C15 C19 C20 4.0(7) . . . .
C17 C18 C19 C15 -0.1(9) . . . .
C17 C18 C19 C20 -180.0(6) . . . .
O10 C20 C19 C15 -95.6(5) . . . .
O9 C20 C19 C15 89.9(5) . . . .
Dy1 C20 C19 C15 166.2(17) 2_666 . . .
O10 C20 C19 C18 84.2(6) . . . .
O9 C20 C19 C18 -90.2(6) . . . .
Dy1 C20 C19 C18 -14(2) 2_666 . . .
C15 N3 C16 C17 1.2(8) . . . .
Zn1 N3 C16 C17 -176.7(5) 1_545 . . .
C18 C17 C16 N3 1.1(11) . . . .
C3 C4 N1 C5 -1.1(8) . . . .
C3 C4 N1 Zn1 178.6(4) . . . 1_645
C6 C5 N1 C4 1.0(7) . . . .
C6 C5 N1 Zn1 -178.7(4) . . . 1_645
N1 C4 C3 C2 0.6(9) . . . .
N1 C5 C6 C2 -0.4(8) . . . .
O6 Dy1 O1 C1 0.1(3) . . . .
O2W Dy1 O1 C1 73.8(2) . . . .
O1W Dy1 O1 C1 142.2(3) . . . .
O8 Dy1 O1 C1 -162.0(2) . . . .
O9 Dy1 O1 C1 -75.3(2) 2_666 . . .
O2 Dy1 O1 C1 1.0(2) . . . .
O10 Dy1 O1 C1 -101.6(2) 2_666 . . .
O7 Dy1 O1 C1 144.0(2) . . . .
C20 Dy1 O1 C1 -86.3(2) 2_666 . . .
O3 Zn1 N2 C11 178.0(4) . . . .
N1 Zn1 N2 C11 128.2(6) 1_465 . . .
O7 Zn1 N2 C11 -13.6(3) 1_565 . . .
O5 Zn1 N2 C11 70.9(3) 2_675 . . .
N3 Zn1 N2 C11 -89.8(3) 1_565 . . .
O3 Zn1 N2 C12 6.9(2) . . . .
N1 Zn1 N2 C12 -42.9(7) 1_465 . . .
O7 Zn1 N2 C12 175.3(2) 1_565 . . .
O5 Zn1 N2 C12 -100.2(3) 2_675 . . .
N3 Zn1 N2 C12 99.1(3) 1_565 . . .
C12 N2 C11 C10 1.5(6) . . . .
Zn1 N2 C11 C10 -169.1(3) . . . .
Dy1 O1 C1 O2 -1.9(4) . . . .
Dy1 O1 C1 C2 178.2(3) . . . .
C9 C8 C7 O6 85.5(4) . . . .
C12 C8 C7 O6 -93.1(4) . . . .
C9 C8 C7 O5 -91.2(5) . . . .
C12 C8 C7 O5 90.2(4) . . . .
N3 C15 C14 O8 -178.0(4) . . . .
C19 C15 C14 O8 0.5(6) . . . .
N3 C15 C14 O7 -1.0(5) . . . .
C19 C15 C14 O7 177.5(4) . . . .
C11 N2 C12 C8 -0.9(5) . . . .
Zn1 N2 C12 C8 171.0(3) . . . .
C11 N2 C12 C13 179.4(3) . . . .
Zn1 N2 C12 C13 -8.8(4) . . . .
C9 C8 C12 N2 -0.2(5) . . . .
C7 C8 C12 N2 178.5(3) . . . .
C9 C8 C12 C13 179.6(3) . . . .
C7 C8 C12 C13 -1.8(5) . . . .
O4 C13 C12 N2 -173.9(3) . . . .
O3 C13 C12 N2 5.9(5) . . . .
O4 C13 C12 C8 6.4(5) . . . .
O3 C13 C12 C8 -173.9(3) . . . .
C12 C8 C9 C10 0.7(6) . . . .
C7 C8 C9 C10 -178.0(4) . . . .
C4 C3 C2 C6 0.1(8) . . . .
C4 C3 C2 C1 179.8(5) . . . .
C5 C6 C2 C3 -0.1(7) . . . .
C5 C6 C2 C1 -179.9(4) . . . .
O2 C1 C2 C3 -178.2(4) . . . .
O1 C1 C2 C3 1.7(6) . . . .
O2 C1 C2 C6 1.6(6) . . . .
O1 C1 C2 C6 -178.6(4) . . . .
C8 C9 C10 C11 -0.1(6) . . . .
N2 C11 C10 C9 -0.9(7) . . . .
O5 C7 O6 Dy1 -48.0(12) . . . .
C8 C7 O6 Dy1 135.5(9) . . . .
O2W Dy1 O6 C7 57.4(10) . . . .
O1W Dy1 O6 C7 -28.1(10) . . . .
O1 Dy1 O6 C7 132.7(10) . . . .
O8 Dy1 O6 C7 -84.6(10) . . . .
O9 Dy1 O6 C7 -155.5(10) 2_666 . . .
O2 Dy1 O6 C7 131.9(10) . . . .
O10 Dy1 O6 C7 -103.0(10) 2_666 . . .
O7 Dy1 O6 C7 16.7(11) . . . .
C20 Dy1 O6 C7 -129.7(10) 2_666 . . .
O4 C13 O3 Zn1 -179.9(3) . . . .
C12 C13 O3 Zn1 0.4(4) . . . .
N1 Zn1 O3 C13 166.0(3) 1_465 . . .
N2 Zn1 O3 C13 -3.8(3) . . . .
O7 Zn1 O3 C13 -79.5(6) 1_565 . . .
O5 Zn1 O3 C13 78.0(3) 2_675 . . .
N3 Zn1 O3 C13 -98.6(3) 1_565 . . .
O6 C7 O5 Zn1 -149.1(3) . . . 2_675
C8 C7 O5 Zn1 27.3(6) . . . 2_675
O1 C1 O2 Dy1 1.9(4) . . . .
C2 C1 O2 Dy1 -178.2(3) . . . .
O6 Dy1 O2 C1 178.2(3) . . . .
O2W Dy1 O2 C1 -97.0(2) . . . .
O1W Dy1 O2 C1 -144.4(2) . . . .
O1 Dy1 O2 C1 -1.1(2) . . . .
O8 Dy1 O2 C1 19.6(3) . . . .
O9 Dy1 O2 C1 87.6(2) 2_666 . . .
O10 Dy1 O2 C1 112.7(2) 2_666 . . .
O7 Dy1 O2 C1 -41.4(3) . . . .
C20 Dy1 O2 C1 100.7(2) 2_666 . . .
O8 C14 O7 Zn1 -175.0(3) . . . 1_545
C15 C14 O7 Zn1 8.1(4) . . . 1_545
O8 C14 O7 Dy1 7.0(4) . . . .
C15 C14 O7 Dy1 -169.9(3) . . . .
O6 Dy1 O7 C14 -146.1(2) . . . .
O2W Dy1 O7 C14 170.5(2) . . . .
O1W Dy1 O7 C14 -100.6(2) . . . .
O1 Dy1 O7 C14 80.4(2) . . . .
O8 Dy1 O7 C14 -3.9(2) . . . .
O9 Dy1 O7 C14 23.3(3) 2_666 . . .
O2 Dy1 O7 C14 113.2(2) . . . .
O10 Dy1 O7 C14 -41.0(2) 2_666 . . .
C20 Dy1 O7 C14 -12.5(3) 2_666 . . .
O6 Dy1 O7 Zn1 38.1(4) . . . 1_545
O2W Dy1 O7 Zn1 -5.3(3) . . . 1_545
O1W Dy1 O7 Zn1 83.6(3) . . . 1_545
O1 Dy1 O7 Zn1 -95.4(3) . . . 1_545
O8 Dy1 O7 Zn1 -179.7(4) . . . 1_545
O9 Dy1 O7 Zn1 -152.5(3) 2_666 . . 1_545
O2 Dy1 O7 Zn1 -62.6(3) . . . 1_545
O10 Dy1 O7 Zn1 143.2(3) 2_666 . . 1_545
C20 Dy1 O7 Zn1 171.7(3) 2_666 . . 1_545
O7 C14 O8 Dy1 -7.5(4) . . . .
C15 C14 O8 Dy1 169.3(3) . . . .
O6 Dy1 O8 C14 132.4(3) . . . .
O2W Dy1 O8 C14 -2.2(3) . . . .
O1W Dy1 O8 C14 77.7(2) . . . .
O1 Dy1 O8 C14 -76.5(2) . . . .
O9 Dy1 O8 C14 -156.2(2) 2_666 . . .
O2 Dy1 O8 C14 -93.5(2) . . . .
O10 Dy1 O8 C14 150.9(3) 2_666 . . .
O7 Dy1 O8 C14 4.0(2) . . . .
C20 Dy1 O8 C14 177.4(3) 2_666 . . .
